data_4342122
loop_
_publ_author_name
'Santoro, Amedeo'
'Kershaw Cook, Laurence J.'
'Kulmaczewski, Rafal'
'Barrett, Simon A.'
'Cespedes, Oscar'
'Halcrow, Malcolm A.'

_publ_section_title
;
 Iron(II) Complexes of Tridentate Indazolylpyridine Ligands: Enhanced
 Spin-Crossover Hysteresis and Ligand-Based Fluorescence.
;
_journal_issue 2
_journal_name_full 'Inorganic chemistry'
_journal_page_first 682
_journal_page_last 693
_journal_paper_doi 10.1021/ic502726q
_journal_volume 54
_journal_year 2015
_chemical_formula_moiety 'C38 H26 Fe N10, 2[B F4], C H Cl3'
_chemical_formula_sum 'C39 H27 B2 Cl3 F8 Fe N10'
_chemical_formula_weight 971.53
_chemical_name_systematic
; 
Bis[2,6-di(indazol-2-yl)pyridine]iron(II) ditetrafluoroborate
chloroform (1/0.8) solvate 
;
_space_group_IT_number 15
_symmetry_cell_setting monoclinic
_symmetry_space_group_name_Hall '-C 2yc'
_symmetry_space_group_name_H-M 'C 1 2/c 1'
_atom_sites_solution_hydrogens geom
_atom_sites_solution_primary direct
_atom_sites_solution_secondary difmap
_audit_creation_method SHELXL-97
_cell_angle_alpha 90.00
_cell_angle_beta 110.66(3)
_cell_angle_gamma 90.00
_cell_formula_units_Z 12
_cell_length_a 26.721(5)
_cell_length_b 25.458(5)
_cell_length_c 18.792(4)
_cell_measurement_reflns_used 9518
_cell_measurement_temperature 120(2)
_cell_measurement_theta_max 24.86
_cell_measurement_theta_min 3.02
_cell_volume 11961(5)
_computing_cell_refinement 'CrysAlisPro, Agilent Technologies'
_computing_data_collection 'CrysAlisPro, Agilent Technologies'
_computing_data_reduction 'CrysAlisPro, Agilent Technologies'
_computing_molecular_graphics 'XSEED (Barbour, 2001)'
_computing_publication_material 'local program'
_computing_structure_refinement 'SHELXL-97 (Sheldrick, 1997)'
_computing_structure_solution 'SHELXS-97 (Sheldrick, 1990)'
_diffrn_ambient_temperature 120(2)
_diffrn_detector_area_resol_mean 5.3095
_diffrn_measured_fraction_theta_full 0.948
_diffrn_measured_fraction_theta_max 0.948
_diffrn_measurement_device_type 'SuperNova, Dual, Cu at zero, Atlas'
_diffrn_measurement_method '\w scans'
_diffrn_radiation_monochromator mirror
_diffrn_radiation_source 'SuperNova (Mo) X-ray Source'
_diffrn_radiation_type MoK\a
_diffrn_radiation_wavelength 0.71073
_diffrn_reflns_av_R_equivalents 0.0446
_diffrn_reflns_av_sigmaI/netI 0.0501
_diffrn_reflns_limit_h_max 33
_diffrn_reflns_limit_h_min -25
_diffrn_reflns_limit_k_max 31
_diffrn_reflns_limit_k_min -30
_diffrn_reflns_limit_l_max 22
_diffrn_reflns_limit_l_min -22
_diffrn_reflns_number 25606
_diffrn_reflns_theta_full 26.23
_diffrn_reflns_theta_max 26.23
_diffrn_reflns_theta_min 1.60
_diffrn_standards_decay_% 0
_diffrn_standards_interval_count 0
_diffrn_standards_interval_time 0
_diffrn_standards_number 0
_exptl_absorpt_coefficient_mu 0.663
_exptl_absorpt_correction_T_max 1.000
_exptl_absorpt_correction_T_min 0.826
_exptl_absorpt_correction_type multi-scan
_exptl_absorpt_process_details
; 
CrysAlisPro, Agilent Technologies,
Version 1.171.36.24 (release 03-12-2012 CrysAlis171 .NET)
Empirical absorption correction using spherical harmonics,
 implemented in SCALE3 ABSPACK scaling algorithm.
;
_exptl_crystal_colour brown
_exptl_crystal_density_diffrn 1.619
_exptl_crystal_density_method 'not measured'
_exptl_crystal_description 'rectangular prism'
_exptl_crystal_F_000 5880
_exptl_crystal_size_max 0.21
_exptl_crystal_size_mid 0.18
_exptl_crystal_size_min 0.13
_refine_diff_density_max 1.116
_refine_diff_density_min -0.667
_refine_diff_density_rms 0.122
_refine_ls_extinction_method none
_refine_ls_goodness_of_fit_ref 1.041
_refine_ls_hydrogen_treatment constr
_refine_ls_matrix_type full
_refine_ls_number_parameters 809
_refine_ls_number_reflns 11423
_refine_ls_number_restraints 40
_refine_ls_restrained_S_all 1.052
_refine_ls_R_factor_all 0.1193
_refine_ls_R_factor_gt 0.0898
_refine_ls_shift/su_max 0.000
_refine_ls_shift/su_mean 0.000
_refine_ls_structure_factor_coef Fsqd
_refine_ls_weighting_details 'calc w=1/[\s^2^(Fo^2^)+(0.1546P)^2^+45.5079P] where P=(Fo^2^+2Fc^2^)/3'
_refine_ls_weighting_scheme calc
_refine_ls_wR_factor_gt 0.2507
_refine_ls_wR_factor_ref 0.2737
_reflns_number_gt 7840
_reflns_number_total 11423
_reflns_threshold_expression >2sigma(I)
_cod_data_source_file ic502726q_si_003.cif
_cod_data_source_block as156new
_cod_depositor_comments 'Adding full bibliography for 4342113--4342126.cif.'
_cod_original_cell_volume 11961(4)
_cod_original_sg_symbol_H-M 'C 2/c'
_cod_database_code 4342122

loop_
_symmetry_equiv_pos_as_xyz
'x, y, z'
'-x, y, -z+1/2'
'x+1/2, y+1/2, z'
'-x+1/2, y+1/2, -z+1/2'
'-x, -y, -z'
'x, -y, z-1/2'
'-x+1/2, -y+1/2, -z'
'x+1/2, -y+1/2, z-1/2'

loop_
_atom_site_label
_atom_site_type_symbol
_atom_site_fract_x
_atom_site_fract_y
_atom_site_fract_z
_atom_site_U_iso_or_equiv
_atom_site_adp_type
_atom_site_occupancy
_atom_site_symmetry_multiplicity
_atom_site_calc_flag
_atom_site_refinement_flags
_atom_site_disorder_assembly
_atom_site_disorder_group
Fe1A Fe 0.83317(2) 0.59655(3) 0.42486(4) 0.0332(2) Uani 1 1 d . . .
N2A N 0.84272(15) 0.58996(15) 0.5417(3) 0.0329(9) Uani 1 1 d . . .
C3A C 0.87644(18) 0.5550(2) 0.5871(3) 0.0337(11) Uani 1 1 d . . .
C4A C 0.8848(2) 0.5491(2) 0.6626(3) 0.0420(12) Uani 1 1 d . . .
H4A H 0.9088 0.5233 0.6924 0.050 Uiso 1 1 calc R . .
C5A C 0.8568(2) 0.5822(3) 0.6944(4) 0.0487(14) Uani 1 1 d . . .
H5A H 0.8621 0.5799 0.7470 0.058 Uiso 1 1 calc R . .
C6A C 0.8212(2) 0.6185(2) 0.6488(3) 0.0442(13) Uani 1 1 d . . .
H6A H 0.8017 0.6414 0.6692 0.053 Uiso 1 1 calc R . .
C7A C 0.81486(19) 0.62029(19) 0.5733(3) 0.0347(11) Uani 1 1 d . . .
N8A N 0.90079(15) 0.52357(15) 0.5462(2) 0.0303(8) Uani 1 1 d . . .
N9A N 0.89219(14) 0.53590(15) 0.4722(2) 0.0292(8) Uani 1 1 d . . .
C10A C 0.91921(17) 0.49855(18) 0.4491(3) 0.0329(11) Uani 1 1 d . . .
C11A C 0.92535(19) 0.4932(2) 0.3780(3) 0.0361(11) Uani 1 1 d . . .
H11A H 0.9093 0.5173 0.3377 0.043 Uiso 1 1 calc R . .
C12A C 0.9556(2) 0.4517(2) 0.3696(3) 0.0405(12) Uani 1 1 d . . .
H12A H 0.9612 0.4474 0.3227 0.049 Uiso 1 1 calc R . .
C13A C 0.9790(2) 0.4149(2) 0.4294(4) 0.0420(13) Uani 1 1 d . . .
H13A H 0.9988 0.3861 0.4207 0.050 Uiso 1 1 calc R . .
C14A C 0.9738(2) 0.4197(2) 0.4979(4) 0.0442(13) Uani 1 1 d . . .
H14A H 0.9901 0.3952 0.5374 0.053 Uiso 1 1 calc R . .
C15A C 0.94362(19) 0.46217(18) 0.5090(3) 0.0332(10) Uani 1 1 d . . .
C16A C 0.93087(19) 0.4797(2) 0.5702(3) 0.0375(11) Uani 1 1 d . . .
H16A H 0.9411 0.4641 0.6192 0.045 Uiso 1 1 calc R . .
N17A N 0.77828(15) 0.65253(16) 0.5190(3) 0.0343(9) Uani 1 1 d . . .
N18A N 0.78173(16) 0.65668(16) 0.4483(3) 0.0347(9) Uani 1 1 d . . .
C19A C 0.7400(2) 0.68705(19) 0.4090(3) 0.0393(12) Uani 1 1 d . . .
C20A C 0.7246(2) 0.7031(2) 0.3327(4) 0.0447(13) Uani 1 1 d . . .
H20A H 0.7450 0.6940 0.3021 0.054 Uiso 1 1 calc R . .
C21A C 0.6782(2) 0.7329(2) 0.3040(4) 0.0542(16) Uani 1 1 d . . .
H21A H 0.6670 0.7449 0.2529 0.065 Uiso 1 1 calc R . .
C22A C 0.6474(2) 0.7456(2) 0.3489(5) 0.0583(18) Uani 1 1 d . . .
H22A H 0.6155 0.7654 0.3266 0.070 Uiso 1 1 calc R . .
C23A C 0.6618(2) 0.7306(2) 0.4237(4) 0.0521(16) Uani 1 1 d . . .
H23A H 0.6409 0.7398 0.4534 0.063 Uiso 1 1 calc R . .
C24A C 0.70931(19) 0.70072(19) 0.4544(4) 0.0406(13) Uani 1 1 d . . .
C25A C 0.7356(2) 0.6779(2) 0.5250(4) 0.0417(13) Uani 1 1 d . . .
H25A H 0.7256 0.6797 0.5687 0.050 Uiso 1 1 calc R . .
N26A N 0.82362(15) 0.58695(15) 0.3092(3) 0.0303(9) Uani 1 1 d . . .
C27A C 0.85288(18) 0.61484(19) 0.2770(3) 0.0340(11) Uani 1 1 d . . .
C28A C 0.8481(2) 0.6092(2) 0.2022(3) 0.0398(12) Uani 1 1 d . . .
H28A H 0.8687 0.6300 0.1809 0.048 Uiso 1 1 calc R . .
C29A C 0.8121(2) 0.5722(2) 0.1587(3) 0.0458(13) Uani 1 1 d . . .
H29A H 0.8078 0.5676 0.1067 0.055 Uiso 1 1 calc R . .
C30A C 0.7824(2) 0.5418(2) 0.1911(3) 0.0402(12) Uani 1 1 d . . .
H30A H 0.7580 0.5158 0.1625 0.048 Uiso 1 1 calc R . .
C31A C 0.79002(17) 0.55118(19) 0.2667(3) 0.0309(10) Uani 1 1 d . . .
N32A N 0.88892(15) 0.64879(15) 0.3296(3) 0.0333(9) Uani 1 1 d . . .
N33A N 0.88598(15) 0.65296(15) 0.4001(3) 0.0319(9) Uani 1 1 d . . .
C34A C 0.92766(19) 0.68480(18) 0.4382(3) 0.0348(11) Uani 1 1 d . . .
C35A C 0.9444(2) 0.7014(2) 0.5141(4) 0.0453(13) Uani 1 1 d . . .
H35A H 0.9252 0.6919 0.5462 0.054 Uiso 1 1 calc R . .
C36A C 0.9901(2) 0.7322(2) 0.5405(4) 0.0526(15) Uani 1 1 d . . .
H36A H 1.0022 0.7443 0.5916 0.063 Uiso 1 1 calc R . .
C37A C 1.0190(2) 0.7458(2) 0.4932(4) 0.0543(16) Uani 1 1 d . . .
H37A H 1.0505 0.7664 0.5137 0.065 Uiso 1 1 calc R . .
C38A C 1.0035(2) 0.7304(2) 0.4194(4) 0.0528(16) Uani 1 1 d . . .
H38A H 1.0233 0.7401 0.3883 0.063 Uiso 1 1 calc R . .
C39A C 0.95657(19) 0.69927(19) 0.3903(4) 0.0396(12) Uani 1 1 d . . .
C40A C 0.93007(19) 0.67557(19) 0.3212(3) 0.0378(12) Uani 1 1 d . . .
H40A H 0.9390 0.6777 0.2766 0.045 Uiso 1 1 calc R . .
N41A N 0.76370(14) 0.52307(15) 0.3079(2) 0.0287(8) Uani 1 1 d . . .
N42A N 0.77155(14) 0.53847(15) 0.3806(2) 0.0300(9) Uani 1 1 d . . .
C43A C 0.74303(17) 0.50401(18) 0.4057(3) 0.0308(10) Uani 1 1 d . . .
C44A C 0.73574(19) 0.5022(2) 0.4768(3) 0.0369(11) Uani 1 1 d . . .
H44A H 0.7514 0.5277 0.5152 0.044 Uiso 1 1 calc R . .
C45A C 0.70514(19) 0.4622(2) 0.4872(3) 0.0397(12) Uani 1 1 d . . .
H45A H 0.6997 0.4601 0.5344 0.048 Uiso 1 1 calc R . .
C46A C 0.6812(2) 0.4238(2) 0.4315(3) 0.0412(13) Uani 1 1 d . . .
H46A H 0.6611 0.3964 0.4428 0.049 Uiso 1 1 calc R . .
C47A C 0.68625(19) 0.42529(19) 0.3615(3) 0.0361(11) Uani 1 1 d . . .
H47A H 0.6695 0.3998 0.3236 0.043 Uiso 1 1 calc R . .
C48A C 0.71757(18) 0.46645(18) 0.3477(3) 0.0324(10) Uani 1 1 d . . .
C49A C 0.73202(18) 0.48036(19) 0.2860(3) 0.0341(11) Uani 1 1 d . . .
H49A H 0.7217 0.4632 0.2381 0.041 Uiso 1 1 calc R . .
Fe1B Fe 0.5000 0.41072(4) 0.2500 0.0280(2) Uani 1 2 d S . .
N2B N 0.50489(13) 0.41285(13) 0.3535(2) 0.0243(8) Uani 1 1 d . . .
C3B C 0.53750(17) 0.44729(17) 0.4022(3) 0.0294(10) Uani 1 1 d . . .
C4B C 0.54406(19) 0.4502(2) 0.4792(3) 0.0346(10) Uani 1 1 d . . .
H4B H 0.5676 0.4748 0.5126 0.042 Uiso 1 1 calc R . .
C5B C 0.5136(2) 0.4143(2) 0.5042(3) 0.0406(12) Uani 1 1 d . . .
H5B H 0.5171 0.4137 0.5563 0.049 Uiso 1 1 calc R . .
C6B C 0.4784(2) 0.3798(2) 0.4533(3) 0.0394(12) Uani 1 1 d . . .
H6B H 0.4571 0.3564 0.4699 0.047 Uiso 1 1 calc R . .
C7B C 0.47499(17) 0.38007(17) 0.3788(3) 0.0292(10) Uani 1 1 d . . .
N8B N 0.56288(14) 0.47981(14) 0.3651(2) 0.0255(8) Uani 1 1 d . . .
N9B N 0.55462(13) 0.46724(14) 0.2898(2) 0.0241(8) Uani 1 1 d . . .
C10B C 0.58216(16) 0.50444(17) 0.2682(3) 0.0267(9) Uani 1 1 d . . .
C11B C 0.58888(18) 0.50976(18) 0.1967(3) 0.0308(10) Uani 1 1 d . . .
H11B H 0.5728 0.4860 0.1560 0.037 Uiso 1 1 calc R . .
C12B C 0.61980(19) 0.5510(2) 0.1898(3) 0.0357(11) Uani 1 1 d . . .
H12B H 0.6257 0.5554 0.1432 0.043 Uiso 1 1 calc R . .
C13B C 0.6436(2) 0.58788(19) 0.2501(3) 0.0381(12) Uani 1 1 d . . .
H13B H 0.6640 0.6163 0.2419 0.046 Uiso 1 1 calc R . .
C14B C 0.63759(19) 0.58305(19) 0.3183(3) 0.0339(10) Uani 1 1 d . . .
H14B H 0.6536 0.6075 0.3581 0.041 Uiso 1 1 calc R . .
C15B C 0.60672(17) 0.54045(18) 0.3287(3) 0.0300(10) Uani 1 1 d . . .
C16B C 0.59306(17) 0.52297(18) 0.3895(3) 0.0303(10) Uani 1 1 d . . .
H16B H 0.6031 0.5384 0.4386 0.036 Uiso 1 1 calc R . .
N17B N 0.44212(14) 0.34899(15) 0.3188(3) 0.0320(9) Uani 1 1 d . . .
N18B N 0.44697(15) 0.35583(16) 0.2488(3) 0.0327(9) Uani 1 1 d . . .
C19B C 0.41109(18) 0.32207(18) 0.2019(3) 0.0364(12) Uani 1 1 d . . .
C20B C 0.4005(2) 0.3123(2) 0.1237(4) 0.0446(13) Uani 1 1 d . . .
H20B H 0.4194 0.3300 0.0964 0.053 Uiso 1 1 calc R . .
C21B C 0.3617(2) 0.2763(2) 0.0896(4) 0.0490(14) Uani 1 1 d . . .
H21B H 0.3535 0.2689 0.0372 0.059 Uiso 1 1 calc R . .
C22B C 0.3333(2) 0.2497(2) 0.1294(4) 0.0540(17) Uani 1 1 d . . .
H22B H 0.3068 0.2248 0.1027 0.065 Uiso 1 1 calc R . .
C23B C 0.3423(2) 0.2581(2) 0.2038(4) 0.0485(15) Uani 1 1 d . . .
H23B H 0.3224 0.2402 0.2294 0.058 Uiso 1 1 calc R . .
C24B C 0.38288(19) 0.29492(19) 0.2425(4) 0.0428(13) Uani 1 1 d . . .
C25B C 0.40437(19) 0.3136(2) 0.3177(4) 0.0414(13) Uani 1 1 d . . .
H25B H 0.3943 0.3033 0.3593 0.050 Uiso 1 1 calc R . .
B27 B 0.6576(3) 0.5843(3) 0.5989(4) 0.0447(14) Uani 1 1 d . . .
F28 F 0.62424(15) 0.54407(18) 0.5642(2) 0.0642(11) Uani 1 1 d . . .
F29 F 0.65123(14) 0.59329(15) 0.6695(2) 0.0577(9) Uani 1 1 d . . .
F30 F 0.71044(13) 0.56991(16) 0.6117(2) 0.0578(9) Uani 1 1 d . . .
F31 F 0.64270(15) 0.6289(2) 0.5553(3) 0.0908(18) Uani 1 1 d . . .
B32 B 0.3026(3) 0.3347(3) -0.1067(4) 0.0549(17) Uani 1 1 d D . .
F33A F 0.2778(4) 0.3218(4) -0.0562(5) 0.058(3) Uiso 0.50 1 d PD A 1
F34A F 0.3438(4) 0.2983(5) -0.0952(7) 0.090(4) Uiso 0.50 1 d PD A 1
F35A F 0.2635(4) 0.3267(4) -0.1820(5) 0.083(3) Uiso 0.50 1 d PD A 1
F36A F 0.3221(3) 0.3836(3) -0.1009(4) 0.0496(17) Uiso 0.50 1 d PD A 1
F33B F 0.2693(3) 0.3359(3) -0.0622(4) 0.047(2) Uiso 0.50 1 d PD A 2
F34B F 0.3284(4) 0.2872(4) -0.1010(7) 0.083(3) Uiso 0.50 1 d PD A 2
F35B F 0.2734(4) 0.3493(4) -0.1815(5) 0.074(3) Uiso 0.50 1 d PD A 2
F36B F 0.3427(3) 0.3734(3) -0.0742(5) 0.058(2) Uiso 0.50 1 d PD A 2
B37 B 1.0000 0.5899(3) 0.2500 0.0365(17) Uani 1 2 d S . .
F38 F 1.02950(13) 0.62172(15) 0.3101(2) 0.0531(9) Uani 1 1 d . . .
F39 F 0.96426(15) 0.55889(17) 0.2672(3) 0.0764(13) Uani 1 1 d . . .
B40A B 1.0098(5) 0.3374(4) 0.2536(9) 0.008(3) Uiso 0.25 1 d PD . 1
F41A F 1.0414(7) 0.3243(7) 0.3285(8) 0.087(6) Uiso 0.25 1 d PD . 1
F42A F 1.0000 0.3899(4) 0.2500 0.050(2) Uiso 0.50 2 d SPD . 1
F43A F 1.0385(6) 0.3179(6) 0.2124(8) 0.059(4) Uiso 0.25 1 d PD . 1
F44A F 0.9636(8) 0.3086(10) 0.2404(17) 0.22(2) Uiso 0.25 1 d PD . 1
B40B B 1.0072(8) 0.3394(9) 0.2315(13) 0.12(2) Uiso 0.25 1 d PD . 2
F41B F 0.9599(5) 0.3529(7) 0.1741(8) 0.066(4) Uiso 0.25 1 d PD . 2
F42B F 1.0167(6) 0.3775(6) 0.2866(8) 0.066(4) Uiso 0.25 1 d PD . 2
F43B F 1.0000 0.2887(7) 0.2500 0.201(12) Uiso 0.50 2 d SPD . 2
F44B F 1.0538(5) 0.3340(5) 0.2161(7) 0.041(3) Uiso 0.25 1 d PD B 2

loop_
_atom_site_aniso_label
_atom_site_aniso_U_11
_atom_site_aniso_U_22
_atom_site_aniso_U_33
_atom_site_aniso_U_23
_atom_site_aniso_U_13
_atom_site_aniso_U_12
Fe1A 0.0213(4) 0.0281(4) 0.0495(5) 0.0028(3) 0.0115(3) -0.0002(2)
N2A 0.0217(18) 0.0251(19) 0.053(3) -0.0057(17) 0.0150(18) -0.0035(15)
C3A 0.023(2) 0.035(3) 0.043(3) -0.001(2) 0.011(2) -0.0011(18)
C4A 0.035(3) 0.050(3) 0.037(3) 0.004(2) 0.007(2) -0.004(2)
C5A 0.046(3) 0.061(4) 0.042(3) -0.005(3) 0.019(3) -0.004(3)
C6A 0.041(3) 0.048(3) 0.053(4) -0.009(3) 0.028(3) -0.006(2)
C7A 0.026(2) 0.030(2) 0.048(3) -0.006(2) 0.013(2) -0.0084(18)
N8A 0.0237(18) 0.030(2) 0.036(2) 0.0046(16) 0.0087(16) 0.0033(15)
N9A 0.0224(17) 0.0256(19) 0.041(2) 0.0033(16) 0.0126(17) 0.0035(14)
C10A 0.019(2) 0.024(2) 0.050(3) 0.000(2) 0.006(2) 0.0049(16)
C11A 0.029(2) 0.035(3) 0.040(3) 0.003(2) 0.007(2) 0.009(2)
C12A 0.033(2) 0.037(3) 0.051(3) -0.007(2) 0.012(2) 0.005(2)
C13A 0.034(3) 0.027(2) 0.061(4) -0.003(2) 0.012(3) 0.008(2)
C14A 0.035(3) 0.030(3) 0.060(4) 0.009(2) 0.007(3) 0.011(2)
C15A 0.028(2) 0.026(2) 0.043(3) 0.0021(19) 0.008(2) 0.0005(18)
C16A 0.026(2) 0.038(3) 0.042(3) 0.008(2) 0.005(2) 0.0048(19)
N17A 0.0250(19) 0.029(2) 0.054(3) -0.0064(18) 0.0198(19) -0.0037(15)
N18A 0.0284(19) 0.029(2) 0.045(3) -0.0030(17) 0.0099(18) 0.0017(16)
C19A 0.030(2) 0.026(2) 0.061(4) -0.006(2) 0.014(2) -0.0048(19)
C20A 0.038(3) 0.026(2) 0.062(4) 0.003(2) 0.009(3) 0.000(2)
C21A 0.047(3) 0.034(3) 0.066(4) 0.002(3) 0.000(3) -0.005(2)
C22A 0.039(3) 0.034(3) 0.093(6) -0.005(3) 0.011(3) 0.005(2)
C23A 0.035(3) 0.039(3) 0.079(5) -0.011(3) 0.015(3) 0.006(2)
C24A 0.025(2) 0.029(2) 0.067(4) -0.009(2) 0.016(2) -0.0043(19)
C25A 0.028(2) 0.037(3) 0.065(4) -0.012(2) 0.023(3) -0.004(2)
N26A 0.0193(17) 0.0235(18) 0.048(3) 0.0050(16) 0.0114(17) 0.0005(14)
C27A 0.023(2) 0.029(2) 0.052(3) 0.009(2) 0.014(2) 0.0025(18)
C28A 0.032(2) 0.044(3) 0.050(3) 0.009(2) 0.022(2) 0.006(2)
C29A 0.040(3) 0.058(4) 0.042(3) 0.005(3) 0.016(3) 0.000(2)
C30A 0.031(2) 0.045(3) 0.044(3) -0.003(2) 0.012(2) -0.001(2)
C31A 0.020(2) 0.033(2) 0.037(3) 0.0015(19) 0.0068(19) -0.0037(17)
N32A 0.0202(17) 0.0262(19) 0.057(3) 0.0061(18) 0.0182(18) 0.0009(15)
N33A 0.0203(17) 0.0273(19) 0.047(3) -0.0021(17) 0.0104(17) -0.0006(15)
C34A 0.028(2) 0.024(2) 0.049(3) 0.002(2) 0.010(2) 0.0057(18)
C35A 0.039(3) 0.031(3) 0.068(4) 0.003(2) 0.020(3) 0.005(2)
C36A 0.042(3) 0.039(3) 0.067(4) -0.007(3) 0.008(3) 0.002(2)
C37A 0.040(3) 0.033(3) 0.082(5) 0.003(3) 0.011(3) -0.008(2)
C38A 0.032(3) 0.033(3) 0.089(5) 0.010(3) 0.016(3) -0.008(2)
C39A 0.025(2) 0.025(2) 0.069(4) 0.012(2) 0.017(2) 0.0047(18)
C40A 0.026(2) 0.031(2) 0.056(3) 0.013(2) 0.015(2) 0.0011(19)
N41A 0.0207(17) 0.0245(18) 0.040(2) -0.0016(16) 0.0088(16) -0.0049(14)
N42A 0.0206(17) 0.0280(19) 0.039(2) -0.0002(16) 0.0072(16) -0.0083(15)
C43A 0.019(2) 0.027(2) 0.041(3) 0.0012(19) 0.0050(19) -0.0038(17)
C44A 0.030(2) 0.044(3) 0.032(3) 0.001(2) 0.006(2) -0.010(2)
C45A 0.029(2) 0.052(3) 0.035(3) 0.007(2) 0.009(2) -0.009(2)
C46A 0.029(2) 0.036(3) 0.054(4) 0.011(2) 0.008(2) -0.010(2)
C47A 0.027(2) 0.028(2) 0.047(3) 0.000(2) 0.005(2) -0.0082(18)
C48A 0.023(2) 0.026(2) 0.042(3) 0.0025(19) 0.003(2) -0.0043(17)
C49A 0.023(2) 0.028(2) 0.045(3) -0.002(2) 0.005(2) -0.0040(17)
Fe1B 0.0178(4) 0.0251(5) 0.0394(6) 0.000 0.0079(4) 0.000
N2B 0.0154(16) 0.0170(16) 0.040(2) 0.0017(14) 0.0095(15) -0.0011(13)
C3B 0.020(2) 0.023(2) 0.047(3) 0.0014(19) 0.014(2) -0.0021(16)
C4B 0.032(2) 0.043(3) 0.027(3) -0.002(2) 0.009(2) -0.005(2)
C5B 0.040(3) 0.048(3) 0.036(3) 0.006(2) 0.016(2) 0.000(2)
C6B 0.033(2) 0.038(3) 0.053(3) 0.011(2) 0.022(2) 0.001(2)
C7B 0.023(2) 0.024(2) 0.043(3) 0.0040(19) 0.014(2) 0.0000(17)
N8B 0.0196(16) 0.0261(18) 0.029(2) -0.0041(15) 0.0070(15) -0.0047(14)
N9B 0.0178(15) 0.0226(17) 0.033(2) 0.0017(14) 0.0100(15) -0.0017(13)
C10B 0.0188(19) 0.020(2) 0.039(3) 0.0023(17) 0.0073(18) -0.0017(15)
C11B 0.025(2) 0.030(2) 0.038(3) -0.0037(19) 0.0104(19) -0.0039(18)
C12B 0.031(2) 0.033(2) 0.046(3) 0.001(2) 0.017(2) -0.0033(19)
C13B 0.035(3) 0.028(2) 0.052(3) 0.000(2) 0.016(2) -0.010(2)
C14B 0.032(2) 0.026(2) 0.042(3) -0.006(2) 0.011(2) -0.0083(19)
C15B 0.022(2) 0.024(2) 0.041(3) -0.0049(19) 0.0075(19) -0.0052(17)
C16B 0.024(2) 0.024(2) 0.040(3) -0.0056(18) 0.008(2) -0.0062(17)
N17B 0.0159(16) 0.0212(18) 0.056(3) 0.0021(17) 0.0096(17) -0.0017(14)
N18B 0.0203(17) 0.030(2) 0.046(3) -0.0030(17) 0.0086(17) 0.0001(15)
C19B 0.020(2) 0.024(2) 0.056(3) -0.004(2) 0.002(2) 0.0048(17)
C20B 0.029(2) 0.032(3) 0.063(4) -0.008(2) 0.003(2) 0.004(2)
C21B 0.042(3) 0.033(3) 0.057(4) -0.010(2) -0.002(3) 0.000(2)
C22B 0.033(3) 0.038(3) 0.073(5) -0.003(3) -0.004(3) -0.003(2)
C23B 0.038(3) 0.031(3) 0.070(4) 0.007(3) 0.011(3) -0.008(2)
C24B 0.025(2) 0.024(2) 0.067(4) 0.003(2) 0.001(2) 0.0015(18)
C25B 0.027(2) 0.028(2) 0.069(4) 0.013(2) 0.017(2) 0.0020(19)
B27 0.035(3) 0.050(4) 0.042(4) 0.006(3) 0.004(3) -0.002(3)
F28 0.058(2) 0.091(3) 0.046(2) -0.0209(19) 0.0222(18) -0.036(2)
F29 0.053(2) 0.057(2) 0.058(2) -0.0087(17) 0.0142(17) 0.0106(16)
F30 0.0347(17) 0.074(3) 0.066(2) 0.0088(19) 0.0184(16) 0.0038(16)
F31 0.042(2) 0.104(4) 0.129(4) 0.076(3) 0.032(2) 0.012(2)
B32 0.067(5) 0.045(4) 0.061(5) -0.002(3) 0.033(4) 0.002(3)
B37 0.031(4) 0.039(4) 0.032(4) 0.000 0.001(3) 0.000
F38 0.0390(17) 0.063(2) 0.052(2) -0.0138(17) 0.0093(15) 0.0026(15)
F39 0.046(2) 0.070(3) 0.113(4) 0.035(2) 0.029(2) -0.0054(19)

loop_
_atom_type_symbol
_atom_type_description
_atom_type_scat_dispersion_real
_atom_type_scat_dispersion_imag
_atom_type_scat_source
C C 0.0181 0.0091 'International Tables Vol C Tables 4.2.6.8 and 6.1.1.4'
H H 0.0000 0.0000 'International Tables Vol C Tables 4.2.6.8 and 6.1.1.4'
B B 0.0090 0.0039 'International Tables Vol C Tables 4.2.6.8 and 6.1.1.4'
N N 0.0311 0.0180 'International Tables Vol C Tables 4.2.6.8 and 6.1.1.4'
F F 0.0727 0.0534 'International Tables Vol C Tables 4.2.6.8 and 6.1.1.4'
Fe Fe -1.1336 3.1974 'International Tables Vol C Tables 4.2.6.8 and 6.1.1.4'
Cl Cl 0.3639 0.7018 'International Tables Vol C Tables 4.2.6.8 and 6.1.1.4'

loop_
_geom_angle_atom_site_label_1
_geom_angle_atom_site_label_2
_geom_angle_atom_site_label_3
_geom_angle
_geom_angle_site_symmetry_1
_geom_angle_site_symmetry_3
N26A Fe1A N2A 168.83(15) . .
N26A Fe1A N42A 74.01(15) . .
N2A Fe1A N42A 98.13(15) . .
N26A Fe1A N9A 98.41(15) . .
N2A Fe1A N9A 73.42(15) . .
N42A Fe1A N9A 90.91(16) . .
N26A Fe1A N33A 73.01(16) . .
N2A Fe1A N33A 115.01(16) . .
N42A Fe1A N33A 146.83(17) . .
N9A Fe1A N33A 97.19(14) . .
N26A Fe1A N18A 115.41(16) . .
N2A Fe1A N18A 72.79(16) . .
N42A Fe1A N18A 96.23(15) . .
N9A Fe1A N18A 146.12(17) . .
N33A Fe1A N18A 94.69(16) . .
C3A N2A C7A 116.9(5) . .
C3A N2A Fe1A 121.3(3) . .
C7A N2A Fe1A 121.8(4) . .
N2A C3A C4A 124.2(5) . .
N2A C3A N8A 111.4(4) . .
C4A C3A N8A 124.4(5) . .
C3A C4A C5A 117.6(5) . .
C3A C4A H4A 121.2 . .
C5A C4A H4A 121.2 . .
C6A C5A C4A 119.5(6) . .
C6A C5A H5A 120.2 . .
C4A C5A H5A 120.2 . .
C7A C6A C5A 118.1(5) . .
C7A C6A H6A 120.9 . .
C5A C6A H6A 120.9 . .
N2A C7A C6A 123.5(5) . .
N2A C7A N17A 111.4(5) . .
C6A C7A N17A 125.0(5) . .
C16A N8A N9A 113.3(4) . .
C16A N8A C3A 128.0(4) . .
N9A N8A C3A 118.6(4) . .
C10A N9A N8A 104.3(4) . .
C10A N9A Fe1A 139.9(4) . .
N8A N9A Fe1A 114.8(3) . .
N9A C10A C11A 128.6(5) . .
N9A C10A C15A 110.6(5) . .
C11A C10A C15A 120.8(4) . .
C12A C11A C10A 116.9(5) . .
C12A C11A H11A 121.5 . .
C10A C11A H11A 121.5 . .
C11A C12A C13A 121.8(5) . .
C11A C12A H12A 119.1 . .
C13A C12A H12A 119.1 . .
C14A C13A C12A 121.8(5) . .
C14A C13A H13A 119.1 . .
C12A C13A H13A 119.1 . .
C13A C14A C15A 118.0(5) . .
C13A C14A H14A 121.0 . .
C15A C14A H14A 121.0 . .
C16A C15A C14A 133.9(5) . .
C16A C15A C10A 105.5(4) . .
C14A C15A C10A 120.5(5) . .
N8A C16A C15A 106.3(4) . .
N8A C16A H16A 126.9 . .
C15A C16A H16A 126.9 . .
C25A N17A N18A 113.1(5) . .
C25A N17A C7A 127.7(5) . .
N18A N17A C7A 118.9(4) . .
C19A N18A N17A 104.5(4) . .
C19A N18A Fe1A 138.2(4) . .
N17A N18A Fe1A 113.7(3) . .
N18A C19A C20A 128.0(5) . .
N18A C19A C24A 110.7(5) . .
C20A C19A C24A 121.2(5) . .
C21A C20A C19A 117.1(6) . .
C21A C20A H20A 121.5 . .
C19A C20A H20A 121.5 . .
C20A C21A C22A 121.6(6) . .
C20A C21A H21A 119.2 . .
C22A C21A H21A 119.2 . .
C23A C22A C21A 122.3(6) . .
C23A C22A H22A 118.8 . .
C21A C22A H22A 118.8 . .
C22A C23A C24A 117.1(6) . .
C22A C23A H23A 121.5 . .
C24A C23A H23A 121.5 . .
C25A C24A C23A 133.8(6) . .
C25A C24A C19A 105.4(5) . .
C23A C24A C19A 120.7(6) . .
N17A C25A C24A 106.2(5) . .
N17A C25A H25A 126.9 . .
C24A C25A H25A 126.9 . .
C31A N26A C27A 117.8(5) . .
C31A N26A Fe1A 120.6(3) . .
C27A N26A Fe1A 121.5(4) . .
N26A C27A C28A 123.0(5) . .
N26A C27A N32A 111.7(5) . .
C28A C27A N32A 125.3(4) . .
C27A C28A C29A 118.1(5) . .
C27A C28A H28A 121.0 . .
C29A C28A H28A 121.0 . .
C28A C29A C30A 120.2(5) . .
C28A C29A H29A 119.9 . .
C30A C29A H29A 119.9 . .
C31A C30A C29A 116.8(5) . .
C31A C30A H30A 121.6 . .
C29A C30A H30A 121.6 . .
N26A C31A C30A 124.0(4) . .
N26A C31A N41A 112.3(4) . .
C30A C31A N41A 123.6(4) . .
C40A N32A N33A 113.8(4) . .
C40A N32A C27A 127.7(5) . .
N33A N32A C27A 118.2(4) . .
N32A N33A C34A 104.0(4) . .
N32A N33A Fe1A 115.0(3) . .
C34A N33A Fe1A 138.9(4) . .
N33A C34A C35A 128.6(5) . .
N33A C34A C39A 110.3(5) . .
C35A C34A C39A 121.0(5) . .
C36A C35A C34A 117.3(6) . .
C36A C35A H35A 121.4 . .
C34A C35A H35A 121.4 . .
C35A C36A C37A 121.4(6) . .
C35A C36A H36A 119.3 . .
C37A C36A H36A 119.3 . .
C38A C37A C36A 122.4(6) . .
C38A C37A H37A 118.8 . .
C36A C37A H37A 118.8 . .
C37A C38A C39A 117.7(6) . .
C37A C38A H38A 121.2 . .
C39A C38A H38A 121.2 . .
C40A C39A C38A 134.2(6) . .
C40A C39A C34A 105.6(4) . .
C38A C39A C34A 120.2(6) . .
N32A C40A C39A 106.2(5) . .
N32A C40A H40A 126.9 . .
C39A C40A H40A 126.9 . .
C49A N41A N42A 113.2(4) . .
C49A N41A C31A 128.5(4) . .
N42A N41A C31A 118.3(4) . .
C43A N42A N41A 104.9(4) . .
C43A N42A Fe1A 139.5(3) . .
N41A N42A Fe1A 114.2(3) . .
N42A C43A C44A 129.2(4) . .
N42A C43A C48A 110.1(4) . .
C44A C43A C48A 120.8(4) . .
C45A C44A C43A 116.6(5) . .
C45A C44A H44A 121.7 . .
C43A C44A H44A 121.7 . .
C44A C45A C46A 123.4(5) . .
C44A C45A H45A 118.3 . .
C46A C45A H45A 118.3 . .
C47A C46A C45A 121.5(4) . .
C47A C46A H46A 119.3 . .
C45A C46A H46A 119.3 . .
C46A C47A C48A 117.3(5) . .
C46A C47A H47A 121.3 . .
C48A C47A H47A 121.3 . .
C49A C48A C47A 134.0(5) . .
C49A C48A C43A 105.6(4) . .
C47A C48A C43A 120.4(5) . .
N41A C49A C48A 106.3(4) . .
N41A C49A H49A 126.9 . .
C48A C49A H49A 126.9 . .
N2B Fe1B N2B 176.7(2) . 2_655
N2B Fe1B N18B 79.79(16) . .
N2B Fe1B N18B 102.55(17) . 2_655
N18B Fe1B N18B 90.5(2) . 2_655
N2B Fe1B N9B 79.58(15) . .
N18B Fe1B N9B 159.37(17) . .
N2B Fe1B N9B 98.03(15) . 2_655
N18B Fe1B N9B 94.51(15) . 2_655
N9B Fe1B N9B 87.8(2) . 2_655
C3B N2B C7B 118.9(4) . .
C3B N2B Fe1B 120.7(3) . .
C7B N2B Fe1B 120.4(3) . .
N2B C3B C4B 123.7(4) . .
N2B C3B N8B 110.9(4) . .
C4B C3B N8B 125.4(4) . .
C3B C4B C5B 115.8(5) . .
C3B C4B H4B 122.1 . .
C5B C4B H4B 122.1 . .
C6B C5B C4B 120.7(5) . .
C6B C5B H5B 119.7 . .
C4B C5B H5B 119.7 . .
C7B C6B C5B 118.9(4) . .
C7B C6B H6B 120.6 . .
C5B C6B H6B 120.6 . .
N2B C7B C6B 121.9(4) . .
N2B C7B N17B 110.2(4) . .
C6B C7B N17B 127.9(4) . .
C16B N8B N9B 113.4(4) . .
C16B N8B C3B 130.5(4) . .
N9B N8B C3B 116.1(4) . .
C10B N9B N8B 103.8(4) . .
C10B N9B Fe1B 143.0(3) . .
N8B N9B Fe1B 112.3(2) . .
N9B C10B C11B 128.0(4) . .
N9B C10B C15B 111.0(4) . .
C11B C10B C15B 121.0(4) . .
C12B C11B C10B 116.3(4) . .
C12B C11B H11B 121.9 . .
C10B C11B H11B 121.9 . .
C11B C12B C13B 122.7(5) . .
C11B C12B H12B 118.6 . .
C13B C12B H12B 118.6 . .
C14B C13B C12B 121.4(4) . .
C14B C13B H13B 119.3 . .
C12B C13B H13B 119.3 . .
C13B C14B C15B 118.0(5) . .
C13B C14B H14B 121.0 . .
C15B C14B H14B 121.0 . .
C16B C15B C14B 133.8(5) . .
C16B C15B C10B 105.6(4) . .
C14B C15B C10B 120.6(5) . .
N8B C16B C15B 106.3(4) . .
N8B C16B H16B 126.9 . .
C15B C16B H16B 126.9 . .
C25B N17B N18B 113.1(4) . .
C25B N17B C7B 129.9(5) . .
N18B N17B C7B 116.9(4) . .
C19B N18B N17B 104.9(4) . .
C19B N18B Fe1B 142.4(4) . .
N17B N18B Fe1B 112.7(3) . .
N18B C19B C20B 128.4(5) . .
N18B C19B C24B 110.2(5) . .
C20B C19B C24B 121.3(5) . .
C21B C20B C19B 116.4(6) . .
C21B C20B H20B 121.8 . .
C19B C20B H20B 121.8 . .
C20B C21B C22B 122.4(6) . .
C20B C21B H21B 118.8 . .
C22B C21B H21B 118.8 . .
C23B C22B C21B 122.6(5) . .
C23B C22B H22B 118.7 . .
C21B C22B H22B 118.7 . .
C22B C23B C24B 117.4(6) . .
C22B C23B H23B 121.3 . .
C24B C23B H23B 121.3 . .
C25B C24B C23B 134.7(6) . .
C25B C24B C19B 105.5(4) . .
C23B C24B C19B 119.8(6) . .
N17B C25B C24B 106.2(5) . .
N17B C25B H25B 126.9 . .
C24B C25B H25B 126.9 . .
F28 B27 F31 109.4(5) . .
F28 B27 F30 109.8(6) . .
F31 B27 F30 112.6(5) . .
F28 B27 F29 107.1(5) . .
F31 B27 F29 108.6(6) . .
F30 B27 F29 109.3(5) . .
F36A B32 F33A 115.7(7) . .
F36A B32 F34A 110.0(8) . .
F33A B32 F34A 106.2(8) . .
F36A B32 F35A 109.7(7) . .
F33A B32 F35A 106.5(7) . .
F34A B32 F35A 108.4(8) . .
F34B B32 F35B 113.5(8) . .
F34B B32 F33B 111.8(7) . .
F35B B32 F33B 110.1(7) . .
F34B B32 F36B 107.1(8) . .
F35B B32 F36B 108.5(7) . .
F33B B32 F36B 105.4(6) . .
F39 B37 F39 109.2(7) 2_755 .
F39 B37 F38 113.0(3) . .
F39 B37 F38 106.6(2) . 2_755
F38 B37 F38 108.5(7) . 2_755
F42A B40A F43A 117.9(11) . .
F42A B40A F44A 111.7(13) . .
F43A B40A F44A 110.6(14) . .
F42A B40A F41A 108.7(12) . .
F43A B40A F41A 102.8(11) . .
F44A B40A F41A 103.7(14) . .
F43B B40B F42B 118.7(18) . .
F43B B40B F44B 100.2(13) . .
F42B B40B F44B 106.7(15) . .
F43B B40B F41B 105.1(15) . .
F42B B40B F41B 106.7(15) . .
F44B B40B F41B 120.1(18) . .

loop_
_geom_bond_atom_site_label_1
_geom_bond_atom_site_label_2
_geom_bond_distance
_geom_bond_site_symmetry_2
Fe1A N26A 2.111(4) .
Fe1A N2A 2.125(5) .
Fe1A N42A 2.150(4) .
Fe1A N9A 2.161(4) .
Fe1A N33A 2.176(4) .
Fe1A N18A 2.203(4) .
N2A C3A 1.338(7) .
N2A C7A 1.348(6) .
C3A C4A 1.365(8) .
C3A N8A 1.417(6) .
C4A C5A 1.394(8) .
C4A H4A 0.9500 .
C5A C6A 1.384(9) .
C5A H5A 0.9500 .
C6A C7A 1.367(8) .
C6A H6A 0.9500 .
C7A N17A 1.402(7) .
N8A C16A 1.357(6) .
N8A N9A 1.364(6) .
N9A C10A 1.354(6) .
C10A C11A 1.410(7) .
C10A C15A 1.425(7) .
C11A C12A 1.374(7) .
C11A H11A 0.9500 .
C12A C13A 1.427(8) .
C12A H12A 0.9500 .
C13A C14A 1.347(8) .
C13A H13A 0.9500 .
C14A C15A 1.408(7) .
C14A H14A 0.9500 .
C15A C16A 1.383(8) .
C16A H16A 0.9500 .
N17A C25A 1.348(6) .
N17A N18A 1.369(6) .
N18A C19A 1.343(7) .
C19A C20A 1.406(9) .
C19A C24A 1.420(8) .
C20A C21A 1.389(8) .
C20A H20A 0.9500 .
C21A C22A 1.410(10) .
C21A H21A 0.9500 .
C22A C23A 1.374(10) .
C22A H22A 0.9500 .
C23A C24A 1.416(7) .
C23A H23A 0.9500 .
C24A C25A 1.391(9) .
C25A H25A 0.9500 .
N26A C31A 1.329(6) .
N26A C27A 1.348(6) .
C27A C28A 1.372(8) .
C27A N32A 1.407(7) .
C28A C29A 1.387(8) .
C28A H28A 0.9500 .
C29A C30A 1.394(8) .
C29A H29A 0.9500 .
C30A C31A 1.384(8) .
C30A H30A 0.9500 .
C31A N41A 1.410(6) .
N32A C40A 1.350(6) .
N32A N33A 1.358(6) .
N33A C34A 1.359(6) .
C34A C35A 1.401(8) .
C34A C39A 1.425(7) .
C35A C36A 1.388(8) .
C35A H35A 0.9500 .
C36A C37A 1.411(9) .
C36A H36A 0.9500 .
C37A C38A 1.356(10) .
C37A H37A 0.9500 .
C38A C39A 1.419(7) .
C38A H38A 0.9500 .
C39A C40A 1.380(8) .
C40A H40A 0.9500 .
N41A C49A 1.350(6) .
N41A N42A 1.366(6) .
N42A C43A 1.351(6) .
C43A C44A 1.416(7) .
C43A C48A 1.429(7) .
C44A C45A 1.363(7) .
C44A H44A 0.9500 .
C45A C46A 1.409(8) .
C45A H45A 0.9500 .
C46A C47A 1.370(8) .
C46A H46A 0.9500 .
C47A C48A 1.421(6) .
C47A H47A 0.9500 .
C48A C49A 1.390(7) .
C49A H49A 0.9500 .
Fe1B N2B 1.903(4) .
Fe1B N18B 1.985(4) .
Fe1B N9B 1.997(4) .
N2B C3B 1.343(6) .
N2B C7B 1.353(5) .
C3B C4B 1.396(7) .
C3B N8B 1.402(6) .
C4B C5B 1.409(7) .
C4B H4B 0.9500 .
C5B C6B 1.393(8) .
C5B H5B 0.9500 .
C6B C7B 1.369(7) .
C6B H6B 0.9500 .
C7B N17B 1.404(6) .
N8B C16B 1.344(6) .
N8B N9B 1.390(5) .
N9B C10B 1.347(5) .
C10B C11B 1.423(7) .
C10B C15B 1.427(6) .
C11B C12B 1.371(7) .
C11B H11B 0.9500 .
C12B C13B 1.434(7) .
C12B H12B 0.9500 .
C13B C14B 1.353(7) .
C13B H13B 0.9500 .
C14B C15B 1.417(6) .
C14B H14B 0.9500 .
C15B C16B 1.391(7) .
C16B H16B 0.9500 .
N17B C25B 1.347(6) .
N17B N18B 1.377(6) .
N18B C19B 1.356(6) .
C19B C20B 1.418(8) .
C19B C24B 1.426(8) .
C20B C21B 1.362(7) .
C20B H20B 0.9500 .
C21B C22B 1.414(9) .
C21B H21B 0.9500 .
C22B C23B 1.350(10) .
C22B H22B 0.9500 .
C23B C24B 1.422(7) .
C23B H23B 0.9500 .
C24B C25B 1.407(9) .
C25B H25B 0.9500 .
B27 F28 1.363(8) .
B27 F31 1.375(8) .
B27 F30 1.393(7) .
B27 F29 1.417(8) .
B32 F36A 1.337(9) .
B32 F34B 1.376(11) .
B32 F33A 1.376(10) .
B32 F34A 1.395(11) .
B32 F35B 1.395(10) .
B32 F33B 1.421(9) .
B32 F36B 1.424(10) .
B32 F35A 1.446(10) .
B37 F39 1.362(6) 2_755
B37 F39 1.362(6) .
B37 F38 1.387(6) .
B37 F38 1.387(6) 2_755
B40A B40A 0.49(2) 2_755
B40A F44A 1.001(19) 2_755
B40A F42A 1.359(12) .
B40A F43A 1.361(14) .
B40A F44A 1.382(15) .
B40A F41A 1.402(16) .
B40A F41A 1.69(2) 2_755
B40A F43A 1.704(19) 2_755
F41A F44A 1.32(3) 2_755
F41A B40A 1.69(2) 2_755
F42A B40A 1.359(12) 2_755
F43A F44A 0.94(3) 2_755
F43A B40A 1.704(19) 2_755
F44A F43A 0.94(3) 2_755
F44A B40A 1.001(19) 2_755
F44A F41A 1.32(3) 2_755
B40B B40B 0.90(4) 2_755
B40B F42B 1.15(2) 2_755
B40B F43B 1.368(18) .
B40B F42B 1.376(18) .
B40B F44B 1.381(18) .
B40B F41B 1.384(18) .
B40B F41B 1.71(3) 2_755
F41B F42B 1.00(2) 2_755
F41B B40B 1.71(3) 2_755
F42B F41B 1.00(2) 2_755
F42B B40B 1.15(2) 2_755
F42B F42B 1.35(3) 2_755
F43B B40B 1.368(18) 2_755
